data_7216976
loop_
_publ_author_name
'Sun, Duoli'
'Lindeman, Sergey V.'
'Rathore, Rajendra'
'Kochi, Jay K.'

_publ_section_title
;
 Intramolecular (electron) delocalization between aromatic donors and
 their tethered cation--radicals. Application of electrochemical and
 structural probes&#x2020;
;
_journal_issue 9
_journal_name_full 'Journal of the Chemical Society, Perkin Transactions 2'
_journal_page_first 1585
_journal_paper_doi 10.1039/b103139m
_journal_year 2001
_chemical_compound_source 'chemical synthesis'
_chemical_formula_sum 'C21 H28 Cl12 O4 Sb2'
_chemical_formula_weight 1013.33
_chemical_name_systematic
; 
1,3-Bis(2',5'-dimethoxy-4'-methyl)propane dication-biradical
bis(hexachloroantimonate) 
;
_space_group_IT_number 11
_symmetry_cell_setting monoclinic
_symmetry_space_group_name_Hall '-P 2yb'
_symmetry_space_group_name_H-M 'P 1 21/m 1'
_atom_sites_solution_hydrogens geom
_atom_sites_solution_primary direct
_atom_sites_solution_secondary difmap
_audit_creation_method SHELXL
_cell_angle_alpha 90.00
_cell_angle_beta 98.99(3)
_cell_angle_gamma 90.00
_cell_formula_units_Z 2
_cell_length_a 8.073(2)
_cell_length_b 26.577(5)
_cell_length_c 8.445(2)
_cell_measurement_reflns_used 8192
_cell_measurement_temperature 123(2)
_cell_measurement_theta_max 34
_cell_measurement_theta_min 2
_cell_volume 1789.7(7)
_computing_cell_refinement 'SAINT V4.050 (Siemens, 1989-95)'
_computing_data_collection 'SMART V4.050 (Siemens, 1989-95)'
_computing_data_reduction 'SAINT & SADABS (Sheldrick, 1996)'
_computing_molecular_graphics 'XP V5.06 (Siemens, 1996)'
_computing_publication_material 'SHELXL-93 & XCIF V5.05 (Siemens, 1996)'
_computing_structure_refinement 'SHELXL-93 (Sheldrick, 1993)'
_computing_structure_solution 'SHELXS-86 (Sheldrick, 1990)'
_diffrn_ambient_temperature 123(2)
_diffrn_measurement_device 'Siemens SMART 1K'
_diffrn_measurement_method
;
\w-scan, frame range 0.3 deg, hemisphere
;
_diffrn_radiation_monochromator graphite
_diffrn_radiation_source 'normal-focus sealed tube'
_diffrn_radiation_type MoK\a
_diffrn_radiation_wavelength 0.71073
_diffrn_reflns_av_R_equivalents 0.0398
_diffrn_reflns_av_sigmaI/netI 0.0493
_diffrn_reflns_limit_h_max 13
_diffrn_reflns_limit_h_min -13
_diffrn_reflns_limit_k_max 43
_diffrn_reflns_limit_k_min 0
_diffrn_reflns_limit_l_max 13
_diffrn_reflns_limit_l_min 0
_diffrn_reflns_number 22003
_diffrn_reflns_theta_max 36.04
_diffrn_reflns_theta_min 1.53
_diffrn_standards_decay_% 0.5
_diffrn_standards_number 198
_exptl_absorpt_coefficient_mu 2.432
_exptl_absorpt_correction_T_max 0.668
_exptl_absorpt_correction_T_min 0.407
_exptl_absorpt_correction_type 'Semi-empirical (SADABS procedure)'
_exptl_crystal_colour yellow
_exptl_crystal_density_diffrn 1.881
_exptl_crystal_density_method none
_exptl_crystal_description prism
_exptl_crystal_F_000 984
_exptl_crystal_size_max 0.4
_exptl_crystal_size_mid 0.3
_exptl_crystal_size_min 0.2
_refine_diff_density_max 1.372
_refine_diff_density_min -2.193
_refine_diff_density_rms 0.160
_refine_ls_extinction_method none
_refine_ls_goodness_of_fit_all 1.152
_refine_ls_goodness_of_fit_obs 1.258
_refine_ls_hydrogen_treatment
;
riding and rotating model with Uiso=1.2Uiso/eq of an adjacent carbon atom
(1.5Uiso/eq for Me-hydrogens
;
_refine_ls_matrix_type full
_refine_ls_number_parameters 190
_refine_ls_number_reflns 8049
_refine_ls_number_restraints 0
_refine_ls_restrained_S_all 1.256
_refine_ls_restrained_S_obs 1.258
_refine_ls_R_factor_all 0.0742
_refine_ls_R_factor_obs 0.0472
_refine_ls_shift/esd_max -0.002
_refine_ls_shift/esd_mean 0.000
_refine_ls_structure_factor_coef Fsqd
_refine_ls_weighting_details 'w=1/[\s^2^(Fo^2^)+(0.0285P)^2^+2.8898P] where P=(Fo^2^+2Fc^2^)/3'
_refine_ls_weighting_scheme calc
_refine_ls_wR_factor_all 0.1081
_refine_ls_wR_factor_obs 0.0928
_reflns_number_observed 5945
_reflns_number_total 8082
_reflns_observed_criterion >2sigma(I)
_cod_data_source_file b103139m.txt
_cod_data_source_block pier-psy
_cod_depositor_comments
;
The following automatic conversions were performed:

'_refine_ls_weighting_scheme' value 'calc
w=1/[\s^2^(Fo^2^)+(0.0285P)^2^+2.8898P] where P=(Fo^2^+2Fc^2^)/3' was
changed to 'calc'. New tag '_refine_ls_weighting_details' was
created. The value of the new tag was set to
'w=1/[\s^2^(Fo^2^)+(0.0285P)^2^+2.8898P] where P=(Fo^2^+2Fc^2^)/3'.

Automatic conversion script
Id: cif_fix_values 3143 2015-03-26 13:38:13Z robertas 
;
_cod_original_cell_volume 1789.6(6)
_cod_original_sg_symbol_H-M P2(1)/m
_cod_database_code 7216976

loop_
_symmetry_equiv_pos_as_xyz
'x, y, z'
'-x, y+1/2, -z'
'-x, -y, -z'
'x, -y-1/2, z'

loop_
_atom_site_aniso_label
_atom_site_aniso_U_11
_atom_site_aniso_U_22
_atom_site_aniso_U_33
_atom_site_aniso_U_23
_atom_site_aniso_U_13
_atom_site_aniso_U_12
Sb1 0.01547(12) 0.02518(14) 0.01377(13) 0.000 0.00036(9) 0.000
Cl1 0.0170(5) 0.0860(12) 0.0380(7) 0.000 0.0067(5) 0.000
Cl2 0.0618(6) 0.0247(4) 0.0324(5) -0.0067(3) 0.0082(4) -0.0090(4)
Cl3 0.0165(4) 0.0491(7) 0.0195(5) 0.000 -0.0049(4) 0.000
Cl4 0.0251(5) 0.0555(8) 0.0136(5) 0.000 -0.0061(4) 0.000
Cl5 0.0393(6) 0.0309(6) 0.0163(5) 0.000 0.0115(4) 0.000
Sb2 0.01520(11) 0.01590(11) 0.01206(11) -0.00017(9) 0.00151(8) -0.00108(9)
Cl6 0.0167(3) 0.0434(5) 0.0250(4) -0.0038(3) 0.0020(3) -0.0053(3)
Cl7 0.0288(4) 0.0267(4) 0.0137(3) -0.0009(3) 0.0033(3) -0.0028(3)
Cl8 0.0467(5) 0.0165(3) 0.0231(4) 0.0004(3) -0.0005(3) 0.0032(3)
O1 0.0256(11) 0.0211(10) 0.0259(11) 0.0016(9) 0.0064(9) 0.0060(8)
O2 0.0250(11) 0.0254(11) 0.0200(10) 0.0012(9) 0.0060(9) 0.0031(8)
C1 0.0211(13) 0.0161(12) 0.0159(12) -0.0010(10) 0.0018(10) -0.0016(9)
C2 0.0298(15) 0.0141(12) 0.0160(12) 0.0013(10) 0.0036(11) 0.0000(10)
C3 0.0300(15) 0.0133(12) 0.0185(13) 0.0006(10) 0.0025(11) -0.0002(10)
C4 0.0220(13) 0.0114(11) 0.0199(13) -0.0021(10) 0.0014(10) 0.0000(9)
C5 0.0236(13) 0.0154(12) 0.0138(12) 0.0003(9) 0.0018(10) -0.0007(10)
C6 0.0225(13) 0.0126(11) 0.0141(11) -0.0013(9) -0.0005(10) -0.0011(9)
C7 0.0221(13) 0.0152(12) 0.0152(12) -0.0006(9) -0.0014(10) -0.0009(9)
C8 0.026(2) 0.017(2) 0.017(2) 0.000 -0.005(2) 0.000
C16 0.026(2) 0.029(2) 0.026(2) -0.0019(13) 0.0081(13) 0.0030(12)
C17 0.039(2) 0.0214(15) 0.024(2) 0.0073(12) 0.0050(14) 0.0074(12)
C18 0.033(2) 0.037(2) 0.025(2) 0.0021(14) 0.0118(14) 0.0027(14)

loop_
_atom_site_label
_atom_site_type_symbol
_atom_site_fract_x
_atom_site_fract_y
_atom_site_fract_z
_atom_site_U_iso_or_equiv
_atom_site_thermal_displace_type
_atom_site_occupancy
_atom_site_calc_flag
_atom_site_refinement_flags
Sb1 Sb 0.52001(3) 0.2500 0.84127(3) 0.01835(7) Uani 1 d S
Cl1 Cl 0.2226(2) 0.2500 0.7991(2) 0.0467(4) Uani 1 d S
Cl2 Cl 0.52083(14) 0.16076(4) 0.84440(12) 0.0396(2) Uani 1 d .
Cl3 Cl 0.81597(13) 0.2500 0.87400(14) 0.0292(2) Uani 1 d S
Cl4 Cl 0.51756(15) 0.2500 0.55820(14) 0.0324(3) Uani 1 d S
Cl5 Cl 0.5311(2) 0.2500 1.12524(14) 0.0281(2) Uani 1 d S
Sb2 Sb 0.0000 0.0000 0.0000 0.01445(6) Uani 1 d S
Cl6 Cl -0.29386(9) -0.01368(3) -0.03617(10) 0.0285(2) Uani 1 d .
Cl7 Cl 0.00859(10) 0.00604(3) 0.28280(9) 0.02305(15) Uani 1 d .
Cl8 Cl 0.04850(12) -0.08797(3) 0.02390(10) 0.0294(2) Uani 1 d .
O1 O 0.5402(3) 0.08332(8) -0.6326(3) 0.0240(4) Uani 1 d .
O2 O -0.0577(3) 0.16069(9) -0.5404(3) 0.0232(4) Uani 1 d .
C1 C 0.0892(4) 0.14078(11) -0.5563(3) 0.0178(5) Uani 1 d .
C2 C 0.1773(4) 0.10622(11) -0.4483(4) 0.0200(5) Uani 1 d .
H2A H 0.1321(4) 0.09625(11) -0.3558(4) 0.024 Uiso 1 calc R
C3 C 0.3274(4) 0.08682(11) -0.4752(4) 0.0207(5) Uani 1 d .
C4 C 0.3929(4) 0.10336(10) -0.6165(4) 0.0180(5) Uani 1 d .
C5 C 0.3063(4) 0.13837(10) -0.7242(3) 0.0177(5) Uani 1 d .
H5A H 0.3514(4) 0.14828(10) -0.8167(3) 0.021 Uiso 1 calc R
C6 C 0.1565(4) 0.15825(10) -0.6956(3) 0.0167(5) Uani 1 d .
C7 C 0.0725(4) 0.20099(10) -0.7949(3) 0.0179(5) Uani 1 d .
H7A H -0.0509(4) 0.19725(10) -0.8089(3) 0.022 Uiso 1 calc R
H7B H 0.1075(4) 0.20132(10) -0.9021(3) 0.022 Uiso 1 calc R
C8 C 0.1269(6) 0.2500 -0.7042(5) 0.0208(8) Uani 1 d S
H8A H 0.0807(6) 0.2500 -0.6023(5) 0.025 Uiso 1 calc SR
H8B H 0.2507(6) 0.2500 -0.6767(5) 0.025 Uiso 1 calc SR
C16 C 0.6211(4) 0.09791(13) -0.7682(4) 0.0268(6) Uani 1 d .
H16A H 0.7261(17) 0.0792(8) -0.7647(18) 0.040 Uiso 1 calc R
H16B H 0.6451(31) 0.1341(2) -0.7627(18) 0.040 Uiso 1 calc R
H16C H 0.5464(14) 0.0903(9) -0.8684(4) 0.040 Uiso 1 calc R
C17 C 0.4233(5) 0.04943(12) -0.3628(4) 0.0282(7) Uani 1 d .
H17A H 0.3811(24) 0.0500(7) -0.2601(12) 0.042 Uiso 1 calc R
H17B H 0.5427(7) 0.0583(6) -0.3453(26) 0.042 Uiso 1 calc R
H17C H 0.4089(28) 0.0157(2) -0.4095(15) 0.042 Uiso 1 calc R
C18 C -0.1355(5) 0.14697(14) -0.4021(4) 0.0308(7) Uani 1 d .
H18A H -0.2448(16) 0.1636(9) -0.4095(18) 0.046 Uiso 1 calc R
H18B H -0.0633(18) 0.1577(10) -0.3037(5) 0.046 Uiso 1 calc R
H18C H -0.1509(33) 0.1104(2) -0.4001(20) 0.046 Uiso 1 calc R

loop_
_atom_type_symbol
_atom_type_description
_atom_type_scat_dispersion_real
_atom_type_scat_dispersion_imag
_atom_type_scat_source
C C 0.0033 0.0016 'International Tables Vol C Tables 4.2.6.8 and 6.1.1.4'
H H 0.0000 0.0000 'International Tables Vol C Tables 4.2.6.8 and 6.1.1.4'
O O 0.0106 0.0060 'International Tables Vol C Tables 4.2.6.8 and 6.1.1.4'
Cl Cl 0.1484 0.1585 'International Tables Vol C Tables 4.2.6.8 and 6.1.1.4'
Sb Sb -0.5866 1.5461 'International Tables Vol C Tables 4.2.6.8 and 6.1.1.4'

loop_
_geom_angle_atom_site_label_1
_geom_angle_atom_site_label_2
_geom_angle_atom_site_label_3
_geom_angle
_geom_angle_site_symmetry_1
_geom_angle_site_symmetry_3
Cl3 Sb1 Cl1 178.11(5) . .
Cl3 Sb1 Cl2 89.87(3) . 4_565
Cl1 Sb1 Cl2 90.15(3) . 4_565
Cl3 Sb1 Cl2 89.87(3) . .
Cl1 Sb1 Cl2 90.15(3) . .
Cl2 Sb1 Cl2 178.73(5) 4_565 .
Cl3 Sb1 Cl5 90.24(5) . .
Cl1 Sb1 Cl5 91.65(6) . .
Cl2 Sb1 Cl5 89.38(2) 4_565 .
Cl2 Sb1 Cl5 89.38(2) . .
Cl3 Sb1 Cl4 88.11(5) . .
Cl1 Sb1 Cl4 90.00(6) . .
Cl2 Sb1 Cl4 90.62(2) 4_565 .
Cl2 Sb1 Cl4 90.61(2) . .
Cl5 Sb1 Cl4 178.35(5) . .
Cl6 Sb2 Cl6 180.0 . 3
Cl6 Sb2 Cl8 89.52(3) . 3
Cl6 Sb2 Cl8 90.48(3) 3 3
Cl6 Sb2 Cl8 90.48(3) . .
Cl6 Sb2 Cl8 89.52(3) 3 .
Cl8 Sb2 Cl8 180.0 3 .
Cl6 Sb2 Cl7 89.36(4) . 3
Cl6 Sb2 Cl7 90.64(4) 3 3
Cl8 Sb2 Cl7 90.15(3) 3 3
Cl8 Sb2 Cl7 89.85(3) . 3
Cl6 Sb2 Cl7 90.64(4) . .
Cl6 Sb2 Cl7 89.36(4) 3 .
Cl8 Sb2 Cl7 89.85(3) 3 .
Cl8 Sb2 Cl7 90.15(3) . .
Cl7 Sb2 Cl7 180.0 3 .
C4 O1 C16 119.5(2) . .
C1 O2 C18 119.2(3) . .
O2 C1 C2 124.4(3) . .
O2 C1 C6 114.2(3) . .
C2 C1 C6 121.4(3) . .
C3 C2 C1 120.6(3) . .
C2 C3 C4 118.0(3) . .
C2 C3 C17 121.8(3) . .
C4 C3 C17 120.2(3) . .
O1 C4 C5 124.1(3) . .
O1 C4 C3 114.2(3) . .
C5 C4 C3 121.7(3) . .
C6 C5 C4 120.2(3) . .
C5 C6 C1 118.1(3) . .
C5 C6 C7 121.5(3) . .
C1 C6 C7 120.0(3) . .
C6 C7 C8 107.0(2) . .
C7 C8 C7 115.5(3) 4_565 .

loop_
_geom_bond_atom_site_label_1
_geom_bond_atom_site_label_2
_geom_bond_distance
_geom_bond_site_symmetry_2
Sb1 Cl3 2.3618(12) .
Sb1 Cl1 2.3718(14) .
Sb1 Cl2 2.3718(10) 4_565
Sb1 Cl2 2.3719(10) .
Sb1 Cl5 2.3857(13) .
Sb1 Cl4 2.3875(13) .
Sb2 Cl6 2.3721(9) .
Sb2 Cl6 2.3721(9) 3
Sb2 Cl8 2.3738(9) 3
Sb2 Cl8 2.3740(9) .
Sb2 Cl7 2.3837(9) 3
Sb2 Cl7 2.3838(9) .
O1 C4 1.329(4) .
O1 C16 1.457(4) .
O2 C1 1.324(4) .
O2 C18 1.457(4) .
C1 C2 1.407(4) .
C1 C6 1.447(4) .
C2 C3 1.369(4) .
C3 C4 1.447(4) .
C3 C17 1.503(4) .
C4 C5 1.408(4) .
C5 C6 1.375(4) .
C6 C7 1.508(4) .
C7 C8 1.540(3) .
C8 C7 1.540(4) 4_565

loop_
_geom_torsion_atom_site_label_1
_geom_torsion_atom_site_label_2
_geom_torsion_atom_site_label_3
_geom_torsion_atom_site_label_4
_geom_torsion
_geom_torsion_site_symmetry_4
C18 O2 C1 C2 0.6(4) .
C18 O2 C1 C6 -178.3(3) .
O2 C1 C2 C3 179.0(3) .
C6 C1 C2 C3 -2.2(4) .
C1 C2 C3 C4 0.7(4) .
C1 C2 C3 C17 -179.3(3) .
C16 O1 C4 C5 0.4(4) .
C16 O1 C4 C3 -178.6(3) .
C2 C3 C4 O1 179.1(3) .
C17 C3 C4 O1 -0.9(4) .
C2 C3 C4 C5 0.1(4) .
C17 C3 C4 C5 -179.9(3) .
O1 C4 C5 C6 -178.2(3) .
C3 C4 C5 C6 0.8(4) .
C4 C5 C6 C1 -2.2(4) .
C4 C5 C6 C7 171.3(3) .
O2 C1 C6 C5 -178.1(3) .
C2 C1 C6 C5 2.9(4) .
O2 C1 C6 C7 8.3(4) .
C2 C1 C6 C7 -170.7(3) .
C5 C6 C7 C8 -94.9(3) .
C1 C6 C7 C8 78.5(3) .
C6 C7 C8 C7 172.8(3) 4_565
